data_4103826
loop_
_publ_author_name
'Frederic Poineau'
'Efrain E. Rodriguez'
'Paul M. Forster'
'Alfred P. Sattelberger'
'Anthony K. Cheetham'
'Kenneth R. Czerwinski'

_publ_section_title
;
 Preparation of the Binary Technetium Bromides: TcBr3 and TcBr4
;
_journal_name_full 'Journal of the American Chemical Society'
_journal_page_first 910
_journal_page_last 911
_journal_paper_doi 10.1021/ja808597r
_journal_volume 131
_journal_year 2009
_chemical_formula_sum 'Br4 Tc'
_chemical_formula_weight 417.64
_chemical_name_systematic
; 
 ? 
;
_space_group_IT_number 61
_symmetry_cell_setting orthorhombic
_symmetry_space_group_name_Hall '-P 2ac 2ab'
_symmetry_space_group_name_H-M 'P b c a'
_atom_sites_solution_hydrogens none
_atom_sites_solution_primary direct
_atom_sites_solution_secondary none
_audit_creation_method SHELXL-97
_cell_angle_alpha 90.00
_cell_angle_beta 90.00
_cell_angle_gamma 90.00
_cell_formula_units_Z 8
_cell_length_a 6.3237(5)
_cell_length_b 12.1777(9)
_cell_length_c 14.7397(11)
_cell_measurement_temperature 157(2)
_cell_volume 1135.08(15)
_computing_structure_refinement 'SHELXL-97 (Sheldrick, 1997)'
_computing_structure_solution 'SHELXS-97 (Sheldrick, 1990)'
_diffrn_ambient_temperature 157(2)
_diffrn_measured_fraction_theta_full 0.996
_diffrn_measured_fraction_theta_max 0.996
_diffrn_radiation_monochromator graphite
_diffrn_radiation_source 'fine-focus sealed tube'
_diffrn_radiation_type MoK\a
_diffrn_radiation_wavelength 0.71073
_diffrn_reflns_av_R_equivalents 0.0380
_diffrn_reflns_av_sigmaI/netI 0.0190
_diffrn_reflns_limit_h_max 9
_diffrn_reflns_limit_h_min -9
_diffrn_reflns_limit_k_max 17
_diffrn_reflns_limit_k_min -18
_diffrn_reflns_limit_l_max 21
_diffrn_reflns_limit_l_min -21
_diffrn_reflns_number 18681
_diffrn_reflns_theta_full 32.02
_diffrn_reflns_theta_max 32.02
_diffrn_reflns_theta_min 4.25
_exptl_absorpt_coefficient_mu 30.532
_exptl_absorpt_correction_T_max 0.7466
_exptl_absorpt_correction_T_min 0.3548
_exptl_absorpt_correction_type empirical
_exptl_crystal_density_diffrn 4.888
_exptl_crystal_density_method 'not measured'
_exptl_crystal_description rod
_exptl_crystal_F_000 1464
_exptl_crystal_size_max 0.300
_exptl_crystal_size_mid 0.075
_exptl_crystal_size_min 0.075
_refine_diff_density_max 0.863
_refine_diff_density_min -1.751
_refine_diff_density_rms 0.261
_refine_ls_extinction_method none
_refine_ls_goodness_of_fit_ref 1.071
_refine_ls_hydrogen_treatment none
_refine_ls_matrix_type full
_refine_ls_number_parameters 46
_refine_ls_number_reflns 1969
_refine_ls_number_restraints 0
_refine_ls_restrained_S_all 1.071
_refine_ls_R_factor_all 0.0306
_refine_ls_R_factor_gt 0.0216
_refine_ls_shift/su_max 0.001
_refine_ls_shift/su_mean 0.000
_refine_ls_structure_factor_coef Fsqd
_refine_ls_weighting_details 'calc w=1/[\s^2^(Fo^2^)+(0.0219P)^2^+0.0000P] where P=(Fo^2^+2Fc^2^)/3'
_refine_ls_weighting_scheme calc
_refine_ls_wR_factor_gt 0.0441
_refine_ls_wR_factor_ref 0.0466
_reflns_number_gt 1643
_reflns_number_total 1969
_reflns_threshold_expression >2sigma(I)
_cod_data_source_file ja808597r_si_003.cif
_cod_data_source_block tcbr4c_0m
_cod_database_code 4103826

loop_
_symmetry_equiv_pos_as_xyz
'x, y, z'
'-x+1/2, -y, z+1/2'
'-x, y+1/2, -z+1/2'
'x+1/2, -y+1/2, -z'
'-x, -y, -z'
'x-1/2, y, -z-1/2'
'x, -y-1/2, z-1/2'
'-x-1/2, y-1/2, z'

loop_
_atom_site_label
_atom_site_type_symbol
_atom_site_fract_x
_atom_site_fract_y
_atom_site_fract_z
_atom_site_U_iso_or_equiv
_atom_site_adp_type
_atom_site_occupancy
_atom_site_symmetry_multiplicity
_atom_site_calc_flag
Tc1 Tc 0.09698(3) 0.129257(18) 0.179026(13) 0.00745(6) Uani 1 1 d
Br1 Br -0.23090(4) 0.01170(2) 0.191119(17) 0.00977(6) Uani 1 1 d
Br2 Br -0.07490(4) 0.24650(2) 0.308589(17) 0.00958(6) Uani 1 1 d
Br3 Br -0.05402(5) 0.25010(2) 0.068492(18) 0.01326(7) Uani 1 1 d
Br4 Br 0.24798(4) 0.00822(2) 0.068386(18) 0.01339(7) Uani 1 1 d

loop_
_atom_site_aniso_label
_atom_site_aniso_U_11
_atom_site_aniso_U_22
_atom_site_aniso_U_33
_atom_site_aniso_U_23
_atom_site_aniso_U_13
_atom_site_aniso_U_12
Tc1 0.00676(10) 0.00822(10) 0.00736(10) 0.00001(8) 0.00009(7) 0.00011(7)
Br1 0.00829(12) 0.00975(13) 0.01127(13) -0.00258(10) 0.00130(8) -0.00139(9)
Br2 0.00839(12) 0.00949(13) 0.01085(13) -0.00243(9) 0.00124(9) -0.00131(9)
Br3 0.01305(14) 0.01504(15) 0.01169(14) 0.00420(9) -0.00219(9) 0.00119(10)
Br4 0.01350(14) 0.01485(15) 0.01182(14) -0.00436(10) 0.00200(9) 0.00164(10)

loop_
_atom_type_symbol
_atom_type_description
_atom_type_scat_dispersion_real
_atom_type_scat_dispersion_imag
_atom_type_scat_source
Br Br -0.2901 2.4595 'International Tables Vol C Tables 4.2.6.8 and 6.1.1.4'
Tc Tc -1.4390 0.7593 'International Tables Vol C Tables 4.2.6.8 and 6.1.1.4'

loop_
_geom_angle_atom_site_label_1
_geom_angle_atom_site_label_2
_geom_angle_atom_site_label_3
_geom_angle
_geom_angle_site_symmetry_1
_geom_angle_site_symmetry_3
Br3 Tc1 Br4 94.236(13) . .
Br3 Tc1 Br2 91.682(12) . 6_656
Br4 Tc1 Br2 93.986(12) . 6_656
Br3 Tc1 Br1 93.957(12) . .
Br4 Tc1 Br1 91.521(12) . .
Br2 Tc1 Br1 171.808(12) 6_656 .
Br3 Tc1 Br2 89.748(12) . .
Br4 Tc1 Br2 175.029(13) . .
Br2 Tc1 Br2 88.859(11) 6_656 .
Br1 Tc1 Br2 85.232(11) . .
Br3 Tc1 Br1 175.064(13) . 6_656
Br4 Tc1 Br1 89.745(13) . 6_656
Br2 Tc1 Br1 85.123(11) 6_656 6_656
Br1 Tc1 Br1 88.845(11) . 6_656
Br2 Tc1 Br1 86.432(11) . 6_656
Tc1 Br1 Tc1 94.743(12) . 6_556
Tc1 Br2 Tc1 94.902(12) 6_556 .

loop_
_geom_bond_atom_site_label_1
_geom_bond_atom_site_label_2
_geom_bond_distance
_geom_bond_site_symmetry_2
Tc1 Br3 2.3941(4) .
Tc1 Br4 2.3966(4) .
Tc1 Br2 2.5253(4) 6_656
Tc1 Br1 2.5259(4) .
Tc1 Br2 2.6205(3) .
Tc1 Br1 2.6263(4) 6_656
Br1 Tc1 2.6263(4) 6_556
Br2 Tc1 2.5253(4) 6_556
